data_7058904
loop_
_publ_author_name
'Arp, Fabian Felix'
'Ahn, Shin Hye'
'Bhuvanesh, Nattamai'
'Bluemel, Janet'

_publ_section_title
;
 Selective Synthesis and Stabilization of Peroxides via Phosphine Oxides
;
_journal_name_full 'New Journal of Chemistry'
_journal_paper_doi 10.1039/C9NJ04858H
_journal_year 2019
_chemical_formula_moiety 'C26 H48 O2 P2, H2 O2'
_chemical_formula_sum 'C26 H50 O4 P2'
_chemical_formula_weight 488.60
_space_group_crystal_system monoclinic
_space_group_IT_number 15
_space_group_name_Hall '-C 2yc'
_space_group_name_H-M_alt 'C 1 2/c 1'
_symmetry_space_group_name_Hall '-C 2yc'
_symmetry_space_group_name_H-M 'C 1 2/c 1'
_atom_sites_solution_hydrogens mixed
_atom_sites_solution_primary direct
_audit_creation_date 2016-08-05
_audit_creation_method
;
Olex2 1.2-beta
(compiled 2016.02.19 svn.r3266 for OlexSys, GUI svn.r5155)
;
_audit_update_record
;
2019-10-14 deposited with the CCDC.    2019-10-22 downloaded from the CCDC.
;
_cell_angle_alpha 90
_cell_angle_beta 114.110(2)
_cell_angle_gamma 90
_cell_formula_units_Z 4
_cell_length_a 24.4329(13)
_cell_length_b 11.0268(6)
_cell_length_c 10.9841(6)
_cell_measurement_reflns_used 9879
_cell_measurement_temperature 110.0
_cell_measurement_theta_max 27.520
_cell_measurement_theta_min 2.619
_cell_volume 2701.1(3)
_computing_cell_refinement 'SAINT v8.34A (Bruker, 2013)'
_computing_data_collection 'APEX 3 (Bruker-AXS, Madison WI)'
_computing_data_reduction 'SAINT v8.34A (Bruker, 2013)'
_computing_molecular_graphics 'Olex2 (Dolomanov et al., 2009)'
_computing_publication_material 'Olex2 (Dolomanov et al., 2009)'
_computing_structure_refinement 'ShelXL (Sheldrick, 2015)'
_computing_structure_solution 'ShelXT (Sheldrick, 2015)'
_diffrn_ambient_temperature 110.0
_diffrn_measured_fraction_theta_full 0.999
_diffrn_measured_fraction_theta_max 0.996
_diffrn_measurement_device_type 'Bruker APEX-II CCD'
_diffrn_measurement_method '\f and \w scans'
_diffrn_radiation_type MoK\a
_diffrn_radiation_wavelength 0.71073
_diffrn_reflns_av_R_equivalents 0.0532
_diffrn_reflns_av_unetI/netI 0.0329
_diffrn_reflns_Laue_measured_fraction_full 0.999
_diffrn_reflns_Laue_measured_fraction_max 0.996
_diffrn_reflns_limit_h_max 31
_diffrn_reflns_limit_h_min -31
_diffrn_reflns_limit_k_max 14
_diffrn_reflns_limit_k_min -14
_diffrn_reflns_limit_l_max 14
_diffrn_reflns_limit_l_min -13
_diffrn_reflns_number 27843
_diffrn_reflns_point_group_measured_fraction_full 0.999
_diffrn_reflns_point_group_measured_fraction_max 0.996
_diffrn_reflns_theta_full 25.242
_diffrn_reflns_theta_max 27.543
_diffrn_reflns_theta_min 2.619
_diffrn_standards_number 0
_exptl_absorpt_coefficient_mu 0.190
_exptl_absorpt_correction_T_max 0.7431
_exptl_absorpt_correction_T_min 0.6901
_exptl_absorpt_correction_type multi-scan
_exptl_absorpt_process_details
;
SADABS-2014/3 (Bruker,2014/3) was used for absorption correction.
wR2(int) was 0.1490 before and 0.0722 after correction.
The Ratio of minimum to maximum transmission is 0.9287.
The \l/2 correction factor is Not present.
;
_exptl_crystal_colour colourless
_exptl_crystal_colour_primary colourless
_exptl_crystal_density_diffrn 1.201
_exptl_crystal_description needle
_exptl_crystal_F_000 1072
_exptl_crystal_size_max 0.519
_exptl_crystal_size_mid 0.122
_exptl_crystal_size_min 0.106
_refine_diff_density_max 0.427
_refine_diff_density_min -0.362
_refine_diff_density_rms 0.061
_refine_ls_extinction_method none
_refine_ls_goodness_of_fit_ref 1.049
_refine_ls_hydrogen_treatment constr
_refine_ls_matrix_type full
_refine_ls_number_parameters 145
_refine_ls_number_reflns 3109
_refine_ls_number_restraints 0
_refine_ls_restrained_S_all 1.049
_refine_ls_R_factor_all 0.0597
_refine_ls_R_factor_gt 0.0435
_refine_ls_shift/su_max 0.001
_refine_ls_shift/su_mean 0.000
_refine_ls_structure_factor_coef Fsqd
_refine_ls_weighting_details 'w=1/[\s^2^(Fo^2^)+(0.0381P)^2^+4.6328P] where P=(Fo^2^+2Fc^2^)/3'
_refine_ls_weighting_scheme calc
_refine_ls_wR_factor_gt 0.0945
_refine_ls_wR_factor_ref 0.1016
_reflns_Friedel_coverage 0.000
_reflns_number_gt 2528
_reflns_number_total 3109
_reflns_threshold_expression 'I > 2\s(I)'
_cod_data_source_file c9nj04858h2.cif
_cod_data_source_block ffe021a
_cod_database_code 7058904
_shelx_space_group_comment
;
The symmetry employed for this shelxl refinement is uniquely defined
by the following loop, which should always be used as a source of
symmetry information in preference to the above space-group names.
They are only intended as comments.
;
_shelx_estimated_absorpt_t_max 0.980
_shelx_estimated_absorpt_t_min 0.908
_olex2_refinement_description
;
1. Fixed Uiso
 At 1.2 times of:
  All C(H) groups, All C(H,H) groups
 At 1.5 times of:
  All O(H) groups
2.a Riding coordinates:
 O2(H2A)
2.b Ternary CH refined with riding coordinates:
 C2(H2), C8(H8)
2.c Secondary CH2 refined with riding coordinates:
 C1(H1A,H1B), C3(H3A,H3B), C4(H4A,H4B), C5(H5A,H5B), C6(H6A,H6B), C7(H7A,H7B),
 C9(H9A,H9B), C10(H10A,H10B), C11(H11A,H11B), C12(H12A,H12B), C13(H13A,H13B)
;
_shelx_shelxl_version_number 2014/7
_olex2_submission_special_instructions 'No special instructions were received'

loop_
_space_group_symop_operation_xyz
'x, y, z'
'-x, y, -z+1/2'
'x+1/2, y+1/2, z'
'-x+1/2, y+1/2, -z+1/2'
'-x, -y, -z'
'x, -y, z-1/2'
'-x+1/2, -y+1/2, -z'
'x+1/2, -y+1/2, z-1/2'

loop_
_atom_site_label
_atom_site_type_symbol
_atom_site_fract_x
_atom_site_fract_y
_atom_site_fract_z
_atom_site_U_iso_or_equiv
_atom_site_adp_type
_atom_site_occupancy
_atom_site_site_symmetry_order
_atom_site_calc_flag
_atom_site_refinement_flags_posn
P1 P 0.40896(2) 0.58440(4) 0.41146(4) 0.01114(12) Uani 1 1 d .
O1 O 0.40273(5) 0.58417(11) 0.26974(11) 0.0164(3) Uani 1 1 d .
C1 C 0.48406(7) 0.54305(15) 0.52975(16) 0.0140(3) Uani 1 1 d .
H1A H 0.5083 0.6177 0.5610 0.017 Uiso 1 1 calc R
H1B H 0.4814 0.5038 0.6082 0.017 Uiso 1 1 calc R
C2 C 0.35729(7) 0.47966(14) 0.43775(16) 0.0124(3) Uani 1 1 d .
H2 H 0.3658 0.4806 0.5349 0.015 Uiso 1 1 calc R
C3 C 0.36686(8) 0.34951(15) 0.40030(18) 0.0168(4) Uani 1 1 d .
H3A H 0.3612 0.3474 0.3058 0.020 Uiso 1 1 calc R
H3B H 0.4085 0.3239 0.4560 0.020 Uiso 1 1 calc R
C4 C 0.32311(8) 0.26122(15) 0.42057(19) 0.0192(4) Uani 1 1 d .
H4A H 0.3291 0.1791 0.3916 0.023 Uiso 1 1 calc R
H4B H 0.3314 0.2573 0.5165 0.023 Uiso 1 1 calc R
C5 C 0.25849(8) 0.30064(16) 0.34150(18) 0.0196(4) Uani 1 1 d .
H5A H 0.2312 0.2439 0.3591 0.024 Uiso 1 1 calc R
H5B H 0.2491 0.2977 0.2449 0.024 Uiso 1 1 calc R
C6 C 0.24842(8) 0.42871(16) 0.37982(19) 0.0203(4) Uani 1 1 d .
H6A H 0.2542 0.4298 0.4744 0.024 Uiso 1 1 calc R
H6B H 0.2066 0.4537 0.3246 0.024 Uiso 1 1 calc R
C7 C 0.29168(7) 0.51852(15) 0.35980(18) 0.0178(4) Uani 1 1 d .
H7A H 0.2856 0.6000 0.3901 0.021 Uiso 1 1 calc R
H7B H 0.2830 0.5238 0.2637 0.021 Uiso 1 1 calc R
C8 C 0.39384(7) 0.73297(15) 0.46225(17) 0.0138(3) Uani 1 1 d .
H8 H 0.3519 0.7535 0.3995 0.017 Uiso 1 1 calc R
C9 C 0.43329(10) 0.83338(17) 0.4452(2) 0.0319(5) Uani 1 1 d .
H9A H 0.4310 0.8317 0.3532 0.038 Uiso 1 1 calc R
H9B H 0.4755 0.8197 0.5076 0.038 Uiso 1 1 calc R
C10 C 0.41239(10) 0.95722(17) 0.4730(2) 0.0298(5) Uani 1 1 d .
H10A H 0.4397 1.0208 0.4665 0.036 Uiso 1 1 calc R
H10B H 0.3717 0.9741 0.4042 0.036 Uiso 1 1 calc R
C11 C 0.41118(10) 0.96282(18) 0.6096(2) 0.0323(5) Uani 1 1 d .
H11A H 0.3947 1.0419 0.6209 0.039 Uiso 1 1 calc R
H11B H 0.4526 0.9560 0.6791 0.039 Uiso 1 1 calc R
C12 C 0.37288(14) 0.86063(19) 0.6266(3) 0.0461(7) Uani 1 1 d .
H12A H 0.3306 0.8729 0.5638 0.055 Uiso 1 1 calc R
H12B H 0.3748 0.8626 0.7184 0.055 Uiso 1 1 calc R
C13 C 0.39434(12) 0.73664(18) 0.6007(2) 0.0368(6) Uani 1 1 d .
H13A H 0.4355 0.7211 0.6681 0.044 Uiso 1 1 calc R
H13B H 0.3678 0.6723 0.6089 0.044 Uiso 1 1 calc R
O2 O 0.47251(6) 0.72294(12) 0.18779(12) 0.0236(3) Uani 1 1 d .
H2A H 0.4492 0.6757 0.2215 0.035 Uiso 1 1 d R

loop_
_atom_site_aniso_label
_atom_site_aniso_U_11
_atom_site_aniso_U_22
_atom_site_aniso_U_33
_atom_site_aniso_U_23
_atom_site_aniso_U_13
_atom_site_aniso_U_12
P1 0.0115(2) 0.0102(2) 0.0120(2) 0.00017(16) 0.00517(16) 0.00120(16)
O1 0.0194(6) 0.0181(6) 0.0127(6) -0.0006(5) 0.0077(5) -0.0015(5)
C1 0.0124(7) 0.0138(8) 0.0156(8) -0.0010(7) 0.0057(7) 0.0019(6)
C2 0.0125(8) 0.0122(8) 0.0128(8) 0.0008(6) 0.0053(6) 0.0009(6)
C3 0.0173(8) 0.0125(8) 0.0230(9) -0.0007(7) 0.0106(7) 0.0008(6)
C4 0.0214(9) 0.0110(8) 0.0279(10) -0.0001(7) 0.0128(8) -0.0005(7)
C5 0.0184(9) 0.0178(9) 0.0233(9) -0.0028(7) 0.0091(7) -0.0058(7)
C6 0.0135(8) 0.0188(9) 0.0281(10) 0.0005(8) 0.0080(7) -0.0002(7)
C7 0.0134(8) 0.0142(8) 0.0235(9) 0.0025(7) 0.0052(7) 0.0020(6)
C8 0.0130(8) 0.0124(8) 0.0156(8) 0.0007(6) 0.0056(7) 0.0021(6)
C9 0.0414(12) 0.0147(9) 0.0539(14) -0.0024(9) 0.0339(11) -0.0036(8)
C10 0.0393(12) 0.0117(9) 0.0446(13) 0.0005(8) 0.0234(10) -0.0007(8)
C11 0.0420(12) 0.0162(9) 0.0306(11) -0.0063(8) 0.0064(10) 0.0051(9)
C12 0.095(2) 0.0178(10) 0.0481(15) -0.0038(10) 0.0527(15) 0.0045(11)
C13 0.0788(18) 0.0152(10) 0.0297(12) -0.0015(8) 0.0357(12) 0.0028(10)
O2 0.0211(7) 0.0309(7) 0.0202(7) 0.0056(6) 0.0097(6) 0.0008(6)

loop_
_atom_type_symbol
_atom_type_description
_atom_type_scat_dispersion_real
_atom_type_scat_dispersion_imag
_atom_type_scat_source
C C 0.0033 0.0016 'International Tables Vol C Tables 4.2.6.8 and 6.1.1.4'
H H 0.0000 0.0000 'International Tables Vol C Tables 4.2.6.8 and 6.1.1.4'
O O 0.0106 0.0060 'International Tables Vol C Tables 4.2.6.8 and 6.1.1.4'
P P 0.1023 0.0942 'International Tables Vol C Tables 4.2.6.8 and 6.1.1.4'

loop_
_geom_angle_atom_site_label_1
_geom_angle_atom_site_label_2
_geom_angle_atom_site_label_3
_geom_angle
_geom_angle_site_symmetry_1
O1 P1 C1 112.67(7) .
O1 P1 C2 112.37(7) .
O1 P1 C8 111.89(7) .
C2 P1 C1 106.86(8) .
C8 P1 C1 106.18(8) .
C8 P1 C2 106.41(7) .
P1 C1 H1A 109.0 .
P1 C1 H1B 109.0 .
C1 C1 P1 112.96(15) 5_666
C1 C1 H1A 109.0 5_666
C1 C1 H1B 109.0 5_666
H1A C1 H1B 107.8 .
P1 C2 H2 107.9 .
C3 C2 P1 111.04(11) .
C3 C2 H2 107.9 .
C3 C2 C7 110.44(13) .
C7 C2 P1 111.58(11) .
C7 C2 H2 107.9 .
C2 C3 H3A 109.4 .
C2 C3 H3B 109.4 .
H3A C3 H3B 108.0 .
C4 C3 C2 111.34(13) .
C4 C3 H3A 109.4 .
C4 C3 H3B 109.4 .
C3 C4 H4A 109.4 .
C3 C4 H4B 109.4 .
H4A C4 H4B 108.0 .
C5 C4 C3 111.06(14) .
C5 C4 H4A 109.4 .
C5 C4 H4B 109.4 .
C4 C5 H5A 109.5 .
C4 C5 H5B 109.5 .
C4 C5 C6 110.76(14) .
H5A C5 H5B 108.1 .
C6 C5 H5A 109.5 .
C6 C5 H5B 109.5 .
C5 C6 H6A 109.4 .
C5 C6 H6B 109.4 .
C5 C6 C7 111.22(14) .
H6A C6 H6B 108.0 .
C7 C6 H6A 109.4 .
C7 C6 H6B 109.4 .
C2 C7 H7A 109.4 .
C2 C7 H7B 109.4 .
C6 C7 C2 111.36(14) .
C6 C7 H7A 109.4 .
C6 C7 H7B 109.4 .
H7A C7 H7B 108.0 .
P1 C8 H8 105.8 .
C9 C8 P1 113.46(12) .
C9 C8 H8 105.8 .
C13 C8 P1 114.38(12) .
C13 C8 H8 105.8 .
C13 C8 C9 110.87(16) .
C8 C9 H9A 109.6 .
C8 C9 H9B 109.6 .
C8 C9 C10 110.07(16) .
H9A C9 H9B 108.2 .
C10 C9 H9A 109.6 .
C10 C9 H9B 109.6 .
C9 C10 H10A 109.2 .
C9 C10 H10B 109.2 .
H10A C10 H10B 107.9 .
C11 C10 C9 112.14(17) .
C11 C10 H10A 109.2 .
C11 C10 H10B 109.2 .
C10 C11 H11A 109.5 .
C10 C11 H11B 109.5 .
C10 C11 C12 110.66(17) .
H11A C11 H11B 108.1 .
C12 C11 H11A 109.5 .
C12 C11 H11B 109.5 .
C11 C12 H12A 109.4 .
C11 C12 H12B 109.4 .
C11 C12 C13 111.28(19) .
H12A C12 H12B 108.0 .
C13 C12 H12A 109.4 .
C13 C12 H12B 109.4 .
C8 C13 C12 110.31(17) .
C8 C13 H13A 109.6 .
C8 C13 H13B 109.6 .
C12 C13 H13A 109.6 .
C12 C13 H13B 109.6 .
H13A C13 H13B 108.1 .
O2 O2 H2A 95.9 2_655

loop_
_geom_bond_atom_site_label_1
_geom_bond_atom_site_label_2
_geom_bond_distance
_geom_bond_site_symmetry_2
P1 O1 1.5009(12) .
P1 C1 1.8208(16) .
P1 C2 1.8191(16) .
P1 C8 1.8166(16) .
C1 C1 1.533(3) 5_666
C1 H1A 0.9900 .
C1 H1B 0.9900 .
C2 H2 1.0000 .
C2 C3 1.537(2) .
C2 C7 1.538(2) .
C3 H3A 0.9900 .
C3 H3B 0.9900 .
C3 C4 1.528(2) .
C4 H4A 0.9900 .
C4 H4B 0.9900 .
C4 C5 1.522(2) .
C5 H5A 0.9900 .
C5 H5B 0.9900 .
C5 C6 1.522(2) .
C6 H6A 0.9900 .
C6 H6B 0.9900 .
C6 C7 1.528(2) .
C7 H7A 0.9900 .
C7 H7B 0.9900 .
C8 H8 1.0000 .
C8 C9 1.529(2) .
C8 C13 1.516(3) .
C9 H9A 0.9900 .
C9 H9B 0.9900 .
C9 C10 1.532(3) .
C10 H10A 0.9900 .
C10 H10B 0.9900 .
C10 C11 1.514(3) .
C11 H11A 0.9900 .
C11 H11B 0.9900 .
C11 C12 1.524(3) .
C12 H12A 0.9900 .
C12 H12B 0.9900 .
C12 C13 1.532(3) .
C13 H13A 0.9900 .
C13 H13B 0.9900 .
O2 O2 1.474(2) 2_655
O2 H2A 0.9513 .

loop_
_geom_torsion_atom_site_label_1
_geom_torsion_atom_site_label_2
_geom_torsion_atom_site_label_3
_geom_torsion_atom_site_label_4
_geom_torsion
_geom_torsion_site_symmetry_4
P1 C2 C3 C4 -179.33(12) .
P1 C2 C7 C6 178.75(12) .
P1 C8 C9 C10 172.78(14) .
P1 C8 C13 C12 -172.33(17) .
O1 P1 C1 C1 -29.49(19) 5_666
O1 P1 C2 C3 58.28(13) .
O1 P1 C2 C7 -65.39(13) .
O1 P1 C8 C9 -56.30(16) .
O1 P1 C8 C13 175.16(14) .
C1 P1 C2 C3 -65.80(13) .
C1 P1 C2 C7 170.53(11) .
C1 P1 C8 C9 67.01(16) .
C1 P1 C8 C13 -61.53(16) .
C2 P1 C1 C1 94.40(17) 5_666
C2 P1 C8 C9 -179.39(14) .
C2 P1 C8 C13 52.07(16) .
C2 C3 C4 C5 56.43(19) .
C3 C2 C7 C6 54.73(19) .
C3 C4 C5 C6 -56.9(2) .
C4 C5 C6 C7 56.7(2) .
C5 C6 C7 C2 -56.0(2) .
C7 C2 C3 C4 -55.00(19) .
C8 P1 C1 C1 -152.31(16) 5_666
C8 P1 C2 C3 -178.93(11) .
C8 P1 C2 C7 57.39(13) .
C8 C9 C10 C11 55.8(2) .
C9 C8 C13 C12 57.8(2) .
C9 C10 C11 C12 -55.1(2) .
C10 C11 C12 C13 55.4(3) .
C11 C12 C13 C8 -57.0(3) .
C13 C8 C9 C10 -56.9(2) .
